data_4133364
loop_
_publ_author_name
'Zhang, Congcong'
'Hou, Guohua'
'Zi, Guofu'
'Ding, Wanjian'
'Walter, Marc D.'

_publ_section_title
;
 A Base-Free Terminal Actinide Phosphinidene Metallocene: Synthesis,
 Structure, Reactivity, and Computational Studies.
;
_journal_issue 43
_journal_name_full 'Journal of the American Chemical Society'
_journal_page_first 14511
_journal_page_last 14525
_journal_paper_doi 10.1021/jacs.8b09746
_journal_volume 140
_journal_year 2018
_chemical_formula_moiety 'C52 H87 N4 P Th'
_chemical_formula_sum 'C52 H87 N4 P Th'
_chemical_formula_weight 1031.26
_space_group_crystal_system triclinic
_space_group_IT_number 2
_space_group_name_Hall '-P 1'
_space_group_name_H-M_alt 'P -1'
_atom_sites_solution_hydrogens geom
_audit_creation_date 2018-10-03
_audit_creation_method
;
Olex2 1.2
(compiled 2017.03.28 svn.r3405 for OlexSys, GUI svn.r5337)
;
_cell_angle_alpha 101.751(4)
_cell_angle_beta 90.019(4)
_cell_angle_gamma 99.921(5)
_cell_formula_units_Z 4
_cell_length_a 14.5978(8)
_cell_length_b 18.9744(10)
_cell_length_c 19.2277(10)
_cell_measurement_reflns_used 9848
_cell_measurement_temperature 100.00(10)
_cell_measurement_theta_max 73.2400
_cell_measurement_theta_min 3.7910
_cell_volume 5132.7(5)
_computing_cell_refinement 'CrysAlisPro 1.171.39.32a (Rigaku OD, 2017)'
_computing_data_collection 'CrysAlisPro 1.171.39.32a (Rigaku OD, 2017)'
_computing_data_reduction 'CrysAlisPro 1.171.39.32a (Rigaku OD, 2017)'
_computing_molecular_graphics 'Olex2 (Dolomanov et al., 2009)'
_computing_publication_material 'Olex2 (Dolomanov et al., 2009)'
_computing_structure_refinement 'ShelXL (Sheldrick, 2015)'
_diffrn_ambient_environment N~2~
_diffrn_ambient_temperature 100.00(10)
_diffrn_detector 'CCD plate'
_diffrn_detector_area_resol_mean 5.3127
_diffrn_detector_type AtlasS2
_diffrn_measured_fraction_theta_full 0.999
_diffrn_measured_fraction_theta_max 0.966
_diffrn_measurement_details
;
List of Runs (angles in degrees, time in seconds):

  # Type    Start    End  Width  t~exp~   \w     \q     \k     \f   Frames
--------------------------------------------------------------------------
  1  \w   -116.00 -24.00   1.00    1.00    --  -41.49 -37.00   0.00   92
  2  \w    -41.00  -7.00   1.00    1.00    --  -41.49 125.00  90.00   34
  3  \w   -116.00 -17.00   1.00    1.00    --  -41.49 -37.00  90.00   99
  4  \w    -86.00 -54.00   1.00    1.00    --  -41.49 125.00  90.00   32
  5  \w    -86.00 -56.00   1.00    1.00    --  -41.49-164.00 129.00   30
  6  \w      1.00  77.00   1.00    1.00    --   41.49 -99.00 -30.00   76
  7  \w     25.00  63.00   1.00    1.00    --   41.49-125.00 -90.00   38
  8  \w     50.00 107.00   1.00    2.00    --  107.19 -94.00  90.00   57
  9  \w     96.00 159.00   1.00    2.00    --  107.19 125.00  60.00   63
 10  \w     41.00  70.00   1.00    2.00    --  107.19 -61.00  30.00   29
 11  \w     31.00 131.00   1.00    2.00    --  107.19 -30.00 -30.00  100
 12  \w     89.00 178.00   1.00    2.00    --  107.19  30.00 150.00   89
 13  \w    106.00 137.00   1.00    2.00    --  107.19 125.00  90.00   31
 14  \w     47.00  87.00   1.00    2.00    --  107.19-125.00  30.00   40
 15  \w     35.00 121.00   1.00    2.00    --  107.19 -61.00 120.00   86
 16  \w     84.00 121.00   1.00    2.00    --  107.19-125.00-120.00   37
 17  \w     32.00 108.00   1.00    2.00    --  107.19 -94.00 -90.00   76
 18  \w     84.00 111.00   1.00    2.00    --  107.19 -61.00  30.00   27
 19  \w     35.00 116.00   1.00    2.00    --  107.19-125.00  60.00   81
 20  \w     27.00 143.00   1.00    2.00    --  107.19 -15.00 120.00  116
;
_diffrn_measurement_device 'four-circle diffractometer'
_diffrn_measurement_device_type 'SuperNova, Dual, Cu at home/near, AtlasS2'
_diffrn_measurement_method '\w scans'
_diffrn_orient_matrix_type 'CrysAlisPro convention (1999,Acta A55,543-557)'
_diffrn_orient_matrix_UB_11 0.0512072000
_diffrn_orient_matrix_UB_12 0.0239016000
_diffrn_orient_matrix_UB_13 -0.0636788000
_diffrn_orient_matrix_UB_21 0.0519778000
_diffrn_orient_matrix_UB_22 0.0694511000
_diffrn_orient_matrix_UB_23 0.0499229000
_diffrn_orient_matrix_UB_31 0.0785642000
_diffrn_orient_matrix_UB_32 -0.0412753000
_diffrn_orient_matrix_UB_33 0.0125765000
_diffrn_radiation_monochromator mirror
_diffrn_radiation_probe x-ray
_diffrn_radiation_type CuK\a
_diffrn_radiation_wavelength 1.54184
_diffrn_reflns_av_R_equivalents 0.0752
_diffrn_reflns_av_unetI/netI 0.0979
_diffrn_reflns_Laue_measured_fraction_full 0.999
_diffrn_reflns_Laue_measured_fraction_max 0.966
_diffrn_reflns_limit_h_max 17
_diffrn_reflns_limit_h_min -12
_diffrn_reflns_limit_k_max 15
_diffrn_reflns_limit_k_min -23
_diffrn_reflns_limit_l_max 23
_diffrn_reflns_limit_l_min -23
_diffrn_reflns_number 37108
_diffrn_reflns_point_group_measured_fraction_full 0.999
_diffrn_reflns_point_group_measured_fraction_max 0.966
_diffrn_reflns_theta_full 67.684
_diffrn_reflns_theta_max 73.489
_diffrn_reflns_theta_min 3.562
_diffrn_source 'micro-focus sealed X-ray tube'
_diffrn_source_type 'SuperNova (Cu) X-ray Source'
_exptl_absorpt_coefficient_mu 9.921
_exptl_absorpt_correction_T_max 1.00000
_exptl_absorpt_correction_T_min 0.50335
_exptl_absorpt_correction_type multi-scan
_exptl_absorpt_process_details
;
CrysAlisPro 1.171.39.32a (Rigaku Oxford Diffraction, 2017)
Empirical absorption correction using spherical harmonics,
 implemented in SCALE3 ABSPACK scaling algorithm.
;
_exptl_crystal_colour purple
_exptl_crystal_density_diffrn 1.335
_exptl_crystal_description block
_exptl_crystal_F_000 2128
_exptl_crystal_size_max 0.2
_exptl_crystal_size_mid 0.15
_exptl_crystal_size_min 0.1
_refine_diff_density_max 12.442
_refine_diff_density_min -3.700
_refine_diff_density_rms 0.323
_refine_ls_extinction_method none
_refine_ls_goodness_of_fit_ref 1.022
_refine_ls_hydrogen_treatment constr
_refine_ls_matrix_type full
_refine_ls_number_parameters 1087
_refine_ls_number_reflns 19960
_refine_ls_number_restraints 61
_refine_ls_restrained_S_all 1.020
_refine_ls_R_factor_all 0.1020
_refine_ls_R_factor_gt 0.0842
_refine_ls_shift/su_max 0.003
_refine_ls_shift/su_mean 0.000
_refine_ls_structure_factor_coef Fsqd
_refine_ls_weighting_details 'w=1/[\s^2^(Fo^2^)+(0.1220P)^2^+115.7599P] where P=(Fo^2^+2Fc^2^)/3'
_refine_ls_weighting_scheme calc
_refine_ls_wR_factor_gt 0.2139
_refine_ls_wR_factor_ref 0.2295
_reflns_Friedel_coverage 0.000
_reflns_number_gt 16066
_reflns_number_total 19960
_reflns_threshold_expression 'I > 2\s(I)'
_cod_data_source_file ja8b09746_si_002.cif
_cod_data_source_block compound16
_cod_database_code 4133364
_shelx_shelxl_version_number 2014/7
_chemical_oxdiff_formula C1H1N1P1Th1
_shelx_space_group_comment
;
The symmetry employed for this shelxl refinement is uniquely defined
by the following loop, which should always be used as a source of
symmetry information in preference to the above space-group names.
They are only intended as comments.
;
_reflns_odcompleteness_completeness 99.91
_reflns_odcompleteness_iscentric 1
_reflns_odcompleteness_theta 66.97
_olex2_refinement_description
;
1. Fixed Uiso
 At 1.2 times of:
  All C(H) groups
 At 1.5 times of:
  All C(H,H,H) groups
2. Restrained distances
 H8C-H12A
 -2 with sigma of 0.02
3. Uiso/Uaniso restraints and constraints
Uanis(C1) \\sim Ueq, Uanis(C2) \\sim Ueq, Uanis(C3) \\sim Ueq, Uanis(C22) \\sim
Ueq, Uanis(C36) \\sim Ueq, Uanis(C45) \\sim Ueq, Uanis(C56) \\sim Ueq,
Uanis(C65) \\sim Ueq, Uanis(N2) \\sim Ueq, Uanis(N8) \\sim Ueq: with sigma of
0.001 and sigma for terminal atoms of 0.01
Uanis(C9) = Uanis(C7)
Uanis(C64) = Uanis(C65)
4.a Aromatic/amide H refined with riding coordinates:
 C3(H3), C5(H5), C20(H20), C22(H22), C37(H37), C39(H39), C55(H55), C57(H57),
 C72(H72), C74(H74), C89(H89), C91(H91)
4.b Idealised Me refined as rotating group:
 C7(H7A,H7B,H7C), C8(H8A,H8B,H8C), C9(H9A,H9B,H9C), C11(H11A,H11B,H11C),
 C12(H12A,H12B,H12C), C13(H13A,H13B,H13C), C15(H15A,H15B,H15C), C16(H16A,H16B,
 H16C), C17(H17A,H17B,H17C), C24(H24A,H24B,H24C), C25(H25A,H25B,H25C), C26(H26A,
 H26B,H26C), C28(H28A,H28B,H28C), C29(H29A,H29B,H29C), C30(H30A,H30B,H30C),
 C32(H32A,H32B,H32C), C33(H33A,H33B,H33C), C34(H34A,H34B,H34C), C42(H42A,H42B,
 H42C), C43(H43A,H43B,H43C), C44(H44A,H44B,H44C), C46(H46A,H46B,H46C), C47(H47A,
 H47B,H47C), C48(H48A,H48B,H48C), C50(H50A,H50B,H50C), C51(H51A,H51B,H51C),
 C52(H52A,H52B,H52C), C59(H59A,H59B,H59C), C60(H60A,H60B,H60C), C61(H61A,H61B,
 H61C), C63(H63A,H63B,H63C), C64(H64A,H64B,H64C), C65(H65A,H65B,H65C), C67(H67A,
 H67B,H67C), C68(H68A,H68B,H68C), C69(H69A,H69B,H69C), C76(H76A,H76B,H76C),
 C77(H77A,H77B,H77C), C78(H78A,H78B,H78C), C80(H80A,H80B,H80C), C81(H81A,H81B,
 H81C), C82(H82A,H82B,H82C), C84(H84A,H84B,H84C), C85(H85A,H85B,H85C), C86(H86A,
 H86B,H86C), C94(H94A,H94B,H94C), C95(H95A,H95B,H95C), C96(H96A,H96B,H96C),
 C98(H98A,H98B,H98C), C99(H99A,H99B,H99C), C100(H10A,H10B,H10C), C102(H10D,H10E,
 H10F), C103(H10G,H10H,H10I), C104(H10J,H10K,H10L)
;
_olex2_submission_special_instructions 'No special instructions were received'
_oxdiff_exptl_absorpt_empirical_details
;
Empirical correction (ABSPACK) includes:
- Absorption correction using spherical harmonics
- Frame scaling
;
_oxdiff_exptl_absorpt_empirical_full_max 3.674
_oxdiff_exptl_absorpt_empirical_full_min 0.380

loop_
_space_group_symop_operation_xyz
'x, y, z'
'-x, -y, -z'

loop_
_atom_site_label
_atom_site_type_symbol
_atom_site_fract_x
_atom_site_fract_y
_atom_site_fract_z
_atom_site_U_iso_or_equiv
_atom_site_adp_type
_atom_site_occupancy
_atom_site_site_symmetry_order
_atom_site_calc_flag
_atom_site_refinement_flags_posn
_atom_site_refinement_flags_adp
C1 C 0.8340(7) 0.7949(6) 0.7956(6) 0.012(2) Uani 1 1 d . U
C2 C 0.9184(8) 0.8312(6) 0.8326(6) 0.014(2) Uani 1 1 d . U
C3 C 0.9820(7) 0.8569(6) 0.7834(6) 0.011(2) Uani 1 1 d . U
H3 H 1.0429 0.8809 0.7951 0.014 Uiso 1 1 calc R .
C4 C 0.9405(7) 0.8411(6) 0.7144(6) 0.013(2) Uani 1 1 d . .
C5 C 0.8505(8) 0.7985(6) 0.7223(6) 0.014(2) Uani 1 1 d . .
H5 H 0.8083 0.7762 0.6848 0.017 Uiso 1 1 calc R .
C6 C 0.7325(8) 0.7716(6) 0.8160(6) 0.017(2) Uani 1 1 d . .
C7 C 0.6868(8) 0.8403(7) 0.8240(9) 0.030(2) Uani 1 1 d . .
H7A H 0.7189 0.8780 0.8613 0.044 Uiso 1 1 calc GR .
H7B H 0.6228 0.8284 0.8354 0.044 Uiso 1 1 calc GR .
H7C H 0.6904 0.8572 0.7801 0.044 Uiso 1 1 calc GR .
C8 C 0.7207(8) 0.7427(6) 0.8853(6) 0.018(2) Uani 1 1 d . .
H8A H 0.7421 0.6968 0.8792 0.027 Uiso 1 1 calc GR .
H8B H 0.6562 0.7360 0.8968 0.027 Uiso 1 1 calc GR .
H8C H 0.7565 0.7774 0.9232 0.027 Uiso 1 1 calc DGR .
C9 C 0.6713(8) 0.7078(7) 0.7591(8) 0.030(2) Uani 1 1 d . .
H9A H 0.6692 0.7229 0.7145 0.044 Uiso 1 1 calc GR .
H9B H 0.6093 0.6977 0.7756 0.044 Uiso 1 1 calc GR .
H9C H 0.6987 0.6645 0.7530 0.044 Uiso 1 1 calc GR .
C10 C 0.9445(8) 0.8540(6) 0.9142(6) 0.013(2) Uani 1 1 d . .
C11 C 0.8835(9) 0.9075(7) 0.9504(6) 0.021(2) Uani 1 1 d . .
H11A H 0.8859 0.9466 0.9253 0.032 Uiso 1 1 calc GR .
H11B H 0.9058 0.9270 0.9986 0.032 Uiso 1 1 calc GR .
H11C H 0.8204 0.8824 0.9500 0.032 Uiso 1 1 calc GR .
C12 C 0.9392(8) 0.7890(6) 0.9510(6) 0.018(2) Uani 1 1 d . .
H12A H 0.8828 0.7548 0.9357 0.027 Uiso 1 1 calc DGR .
H12B H 0.9397 0.8061 1.0016 0.027 Uiso 1 1 calc GR .
H12C H 0.9917 0.7653 0.9388 0.027 Uiso 1 1 calc GR .
C13 C 1.0451(9) 0.8945(7) 0.9275(6) 0.022(3) Uani 1 1 d . .
H13A H 1.0863 0.8640 0.9035 0.033 Uiso 1 1 calc GR .
H13B H 1.0601 0.9061 0.9776 0.033 Uiso 1 1 calc GR .
H13C H 1.0519 0.9388 0.9098 0.033 Uiso 1 1 calc GR .
C14 C 0.9679(8) 0.8832(6) 0.6556(6) 0.016(2) Uani 1 1 d . .
C15 C 1.0602(8) 0.9361(7) 0.6743(7) 0.020(2) Uani 1 1 d . .
H15A H 1.0560 0.9685 0.7191 0.031 Uiso 1 1 calc GR .
H15B H 1.0734 0.9641 0.6380 0.031 Uiso 1 1 calc GR .
H15C H 1.1092 0.9089 0.6774 0.031 Uiso 1 1 calc GR .
C16 C 0.9749(11) 0.8355(7) 0.5821(6) 0.027(3) Uani 1 1 d . .
H16A H 1.0297 0.8137 0.5814 0.041 Uiso 1 1 calc GR .
H16B H 0.9786 0.8650 0.5469 0.041 Uiso 1 1 calc GR .
H16C H 0.9209 0.7977 0.5721 0.041 Uiso 1 1 calc GR .
C17 C 0.8915(10) 0.9300(8) 0.6514(7) 0.028(3) Uani 1 1 d . .
H17A H 0.8338 0.8984 0.6344 0.042 Uiso 1 1 calc GR .
H17B H 0.9097 0.9623 0.6195 0.042 Uiso 1 1 calc GR .
H17C H 0.8837 0.9581 0.6978 0.042 Uiso 1 1 calc GR .
C18 C 0.9779(7) 0.5576(6) 0.6658(6) 0.013(2) Uani 1 1 d . .
C19 C 0.9401(7) 0.5962(6) 0.6178(6) 0.013(2) Uani 1 1 d . .
C20 C 1.0119(7) 0.6541(6) 0.6079(6) 0.013(2) Uani 1 1 d . .
H20 H 1.0053 0.6880 0.5803 0.016 Uiso 1 1 calc R .
C21 C 1.0945(8) 0.6531(6) 0.6458(6) 0.015(2) Uani 1 1 d . .
C22 C 1.0728(8) 0.5950(6) 0.6818(6) 0.015(2) Uani 1 1 d . U
H22 H 1.1142 0.5823 0.7119 0.018 Uiso 1 1 calc R .
C23 C 0.9499(8) 0.4830(6) 0.6868(6) 0.018(2) Uani 1 1 d . .
C24 C 0.9952(8) 0.4837(7) 0.7589(7) 0.021(2) Uani 1 1 d . .
H24A H 1.0613 0.4987 0.7576 0.031 Uiso 1 1 calc GR .
H24B H 0.9819 0.4355 0.7690 0.031 Uiso 1 1 calc GR .
H24C H 0.9707 0.5172 0.7954 0.031 Uiso 1 1 calc GR .
C25 C 0.8446(9) 0.4548(7) 0.6902(7) 0.026(3) Uani 1 1 d . .
H25A H 0.8185 0.4878 0.7262 0.039 Uiso 1 1 calc GR .
H25B H 0.8351 0.4071 0.7015 0.039 Uiso 1 1 calc GR .
H25C H 0.8146 0.4520 0.6450 0.039 Uiso 1 1 calc GR .
C26 C 0.9897(9) 0.4267(6) 0.6299(7) 0.022(3) Uani 1 1 d . .
H26A H 0.9630 0.4255 0.5840 0.034 Uiso 1 1 calc GR .
H26B H 0.9745 0.3791 0.6411 0.034 Uiso 1 1 calc GR .
H26C H 1.0560 0.4406 0.6295 0.034 Uiso 1 1 calc GR .
C27 C 0.8487(7) 0.5795(6) 0.5731(6) 0.015(2) Uani 1 1 d . .
C28 C 0.8442(8) 0.5061(6) 0.5195(6) 0.017(2) Uani 1 1 d . .
H28A H 0.8992 0.5078 0.4921 0.026 Uiso 1 1 calc GR .
H28B H 0.7903 0.4978 0.4884 0.026 Uiso 1 1 calc GR .
H28C H 0.8404 0.4670 0.5449 0.026 Uiso 1 1 calc GR .
C29 C 0.8456(9) 0.6371(7) 0.5282(7) 0.024(3) Uani 1 1 d . .
H29A H 0.8405 0.6829 0.5588 0.035 Uiso 1 1 calc GR .
H29B H 0.7927 0.6217 0.4956 0.035 Uiso 1 1 calc GR .
H29C H 0.9015 0.6427 0.5021 0.035 Uiso 1 1 calc GR .
C30 C 0.7621(8) 0.5812(7) 0.6186(6) 0.021(3) Uani 1 1 d . .
H30A H 0.7575 0.5438 0.6461 0.032 Uiso 1 1 calc GR .
H30B H 0.7075 0.5727 0.5882 0.032 Uiso 1 1 calc GR .
H30C H 0.7673 0.6282 0.6500 0.032 Uiso 1 1 calc GR .
C31 C 1.1893(8) 0.6992(6) 0.6414(6) 0.016(2) Uani 1 1 d . .
C32 C 1.2083(8) 0.6998(7) 0.5636(7) 0.022(3) Uani 1 1 d . .
H32A H 1.2120 0.6512 0.5386 0.033 Uiso 1 1 calc GR .
H32B H 1.2661 0.7317 0.5604 0.033 Uiso 1 1 calc GR .
H32C H 1.1587 0.7169 0.5428 0.033 Uiso 1 1 calc GR .
C33 C 1.2657(8) 0.6706(8) 0.6750(7) 0.025(3) Uani 1 1 d . .
H33A H 1.2559 0.6746 0.7249 0.038 Uiso 1 1 calc GR .
H33B H 1.3250 0.6988 0.6683 0.038 Uiso 1 1 calc GR .
H33C H 1.2645 0.6202 0.6530 0.038 Uiso 1 1 calc GR .
C34 C 1.1878(9) 0.7781(7) 0.6803(7) 0.027(3) Uani 1 1 d . .
H34A H 1.1351 0.7945 0.6632 0.040 Uiso 1 1 calc GR .
H34B H 1.2439 0.8092 0.6716 0.040 Uiso 1 1 calc GR .
H34C H 1.1834 0.7798 0.7304 0.040 Uiso 1 1 calc GR .
C35 C 1.1844(7) 0.7354(6) 0.9592(6) 0.013(2) Uani 1 1 d . .
C36 C 1.2468(7) 0.8032(6) 0.9725(6) 0.012(2) Uani 1 1 d . U
C37 C 1.2413(8) 0.8525(6) 1.0364(6) 0.016(2) Uani 1 1 d . .
H37 H 1.2807 0.8977 1.0445 0.020 Uiso 1 1 calc R .
C38 C 1.1794(7) 0.8368(6) 1.0883(6) 0.012(2) Uani 1 1 d . .
C39 C 1.1271(7) 0.7668(6) 1.0776(6) 0.011(2) Uani 1 1 d . .
H39 H 1.0889 0.7539 1.1133 0.014 Uiso 1 1 calc R .
C40 C 1.1299(7) 0.7153(6) 1.0148(6) 0.014(2) Uani 1 1 d . .
C41 C 1.3236(8) 0.8258(7) 0.9211(7) 0.019(2) Uani 1 1 d . .
C42 C 1.3598(9) 0.7608(8) 0.8768(7) 0.028(3) Uani 1 1 d . .
H42A H 1.3829 0.7335 0.9079 0.041 Uiso 1 1 calc GR .
H42B H 1.4091 0.7780 0.8482 0.041 Uiso 1 1 calc GR .
H42C H 1.3101 0.7298 0.8466 0.041 Uiso 1 1 calc GR .
C43 C 1.2874(9) 0.8709(7) 0.8728(7) 0.023(3) Uani 1 1 d . .
H43A H 1.2376 0.8407 0.8423 0.035 Uiso 1 1 calc GR .
H43B H 1.3369 0.8885 0.8445 0.035 Uiso 1 1 calc GR .
H43C H 1.2651 0.9116 0.9015 0.035 Uiso 1 1 calc GR .
C44 C 1.4115(9) 0.8739(7) 0.9633(8) 0.028(3) Uani 1 1 d . .
H44A H 1.3966 0.9198 0.9871 0.042 Uiso 1 1 calc GR .
H44B H 1.4604 0.8822 0.9310 0.042 Uiso 1 1 calc GR .
H44C H 1.4317 0.8490 0.9977 0.042 Uiso 1 1 calc GR .
C45 C 1.1674(7) 0.8930(6) 1.1554(6) 0.012(2) Uani 1 1 d . U
C46 C 1.0669(8) 0.9103(7) 1.1528(6) 0.020(2) Uani 1 1 d . .
H46A H 1.0583 0.9297 1.1113 0.030 Uiso 1 1 calc GR .
H46B H 1.0581 0.9456 1.1946 0.030 Uiso 1 1 calc GR .
H46C H 1.0224 0.8662 1.1509 0.030 Uiso 1 1 calc GR .
C47 C 1.2361(9) 0.9641(7) 1.1609(7) 0.023(3) Uani 1 1 d . .
H47A H 1.2984 0.9547 1.1636 0.034 Uiso 1 1 calc GR .
H47B H 1.2248 0.9982 1.2029 0.034 Uiso 1 1 calc GR .
H47C H 1.2284 0.9841 1.1198 0.034 Uiso 1 1 calc GR .
C48 C 1.1816(8) 0.8626(7) 1.2220(6) 0.020(2) Uani 1 1 d . .
H48A H 1.1311 0.8236 1.2246 0.030 Uiso 1 1 calc GR .
H48B H 1.1835 0.9008 1.2635 0.030 Uiso 1 1 calc GR .
H48C H 1.2392 0.8444 1.2194 0.030 Uiso 1 1 calc GR .
C49 C 1.0764(7) 0.6365(6) 1.0126(6) 0.012(2) Uani 1 1 d . .
C50 C 1.0440(9) 0.6246(7) 1.0862(7) 0.024(3) Uani 1 1 d . .
H50A H 1.0964 0.6374 1.1192 0.035 Uiso 1 1 calc GR .
H50B H 1.0166 0.5742 1.0828 0.035 Uiso 1 1 calc GR .
H50C H 0.9987 0.6549 1.1023 0.035 Uiso 1 1 calc GR .
C51 C 1.1420(9) 0.5814(6) 0.9879(7) 0.021(3) Uani 1 1 d . .
H51A H 1.1552 0.5801 0.9388 0.032 Uiso 1 1 calc GR .
H51B H 1.1126 0.5336 0.9934 0.032 Uiso 1 1 calc GR .
H51C H 1.1990 0.5961 1.0161 0.032 Uiso 1 1 calc GR .
C52 C 0.9876(8) 0.6172(6) 0.9627(6) 0.019(2) Uani 1 1 d . .
H52A H 0.9445 0.6488 0.9809 0.029 Uiso 1 1 calc GR .
H52B H 0.9591 0.5673 0.9606 0.029 Uiso 1 1 calc GR .
H52C H 1.0045 0.6238 0.9159 0.029 Uiso 1 1 calc GR .
N1 N 1.0938(7) 0.7191(6) 0.8295(5) 0.018(2) Uani 1 1 d . .
N2 N 0.8708(6) 0.6301(5) 0.8059(5) 0.0140(18) Uani 1 1 d . U
N3 N 0.8240(7) 0.5872(6) 0.8329(5) 0.019(2) Uani 1 1 d . .
N4 N 0.7757(9) 0.5450(7) 0.8600(7) 0.034(3) Uani 1 1 d . .
P1 P 1.15837(19) 0.67930(15) 0.86624(15) 0.0144(5) Uani 1 1 d . .
Th1 Th 0.97421(2) 0.70353(2) 0.74900(2) 0.00992(11) Uani 1 1 d . .
C53 C 0.7271(7) 0.8381(6) 0.3351(6) 0.013(2) Uani 1 1 d . .
C54 C 0.7980(7) 0.8005(6) 0.2951(6) 0.013(2) Uani 1 1 d . .
C55 C 0.7821(8) 0.8053(6) 0.2227(6) 0.014(2) Uani 1 1 d . .
H55 H 0.8157 0.7851 0.1850 0.017 Uiso 1 1 calc R .
C56 C 0.7099(7) 0.8439(6) 0.2150(6) 0.011(2) Uani 1 1 d . U
C57 C 0.6753(8) 0.8625(6) 0.2841(6) 0.016(2) Uani 1 1 d . .
H57 H 0.6256 0.8872 0.2948 0.020 Uiso 1 1 calc R .
C58 C 0.7118(8) 0.8606(6) 0.4152(6) 0.016(2) Uani 1 1 d . .
C59 C 0.6292(9) 0.9005(7) 0.4262(7) 0.023(3) Uani 1 1 d . .
H59A H 0.6402 0.9420 0.4039 0.035 Uiso 1 1 calc GR .
H59B H 0.6216 0.9168 0.4761 0.035 Uiso 1 1 calc GR .
H59C H 0.5738 0.8680 0.4054 0.035 Uiso 1 1 calc GR .
C60 C 0.6905(8) 0.7953(7) 0.4518(6) 0.019(2) Uani 1 1 d . .
H60A H 0.6300 0.7677 0.4359 0.029 Uiso 1 1 calc GR .
H60B H 0.6916 0.8126 0.5023 0.029 Uiso 1 1 calc GR .
H60C H 0.7364 0.7646 0.4399 0.029 Uiso 1 1 calc GR .
C61 C 0.7977(9) 0.9163(7) 0.4513(7) 0.022(3) Uani 1 1 d . .
H61A H 0.8519 0.8936 0.4459 0.033 Uiso 1 1 calc GR .
H61B H 0.7872 0.9316 0.5010 0.033 Uiso 1 1 calc GR .
H61C H 0.8070 0.9580 0.4294 0.033 Uiso 1 1 calc GR .
C62 C 0.8888(8) 0.7809(7) 0.3169(6) 0.020(2) Uani 1 1 d . .
C63 C 0.8916(9) 0.7535(7) 0.3863(6) 0.021(2) Uani 1 1 d . .
H63A H 0.8717 0.7882 0.4243 0.032 Uiso 1 1 calc GR .
H63B H 0.9539 0.7479 0.3967 0.032 Uiso 1 1 calc GR .
H63C H 0.8508 0.7072 0.3814 0.032 Uiso 1 1 calc GR .
C64 C 0.9637(8) 0.8511(6) 0.3256(7) 0.0205(17) Uani 1 1 d . .
H64A H 0.9705 0.8663 0.2810 0.031 Uiso 1 1 calc GR .
H64B H 1.0220 0.8411 0.3406 0.031 Uiso 1 1 calc GR .
H64C H 0.9450 0.8892 0.3606 0.031 Uiso 1 1 calc GR .
C65 C 0.9228(8) 0.7239(6) 0.2602(7) 0.0205(17) Uani 1 1 d . U
H65A H 0.8955 0.6759 0.2664 0.031 Uiso 1 1 calc GR .
H65B H 0.9893 0.7298 0.2644 0.031 Uiso 1 1 calc GR .
H65C H 0.9050 0.7299 0.2140 0.031 Uiso 1 1 calc GR .
C66 C 0.7033(9) 0.8866(6) 0.1548(6) 0.017(2) Uani 1 1 d . .
C67 C 0.6281(8) 0.9366(6) 0.1717(7) 0.019(2) Uani 1 1 d . .
H67A H 0.5698 0.9075 0.1794 0.029 Uiso 1 1 calc GR .
H67B H 0.6208 0.9594 0.1323 0.029 Uiso 1 1 calc GR .
H67C H 0.6474 0.9735 0.2136 0.029 Uiso 1 1 calc GR .
C68 C 0.7947(8) 0.9358(7) 0.1523(7) 0.023(3) Uani 1 1 d . .
H68A H 0.8119 0.9652 0.1988 0.034 Uiso 1 1 calc GR .
H68B H 0.7892 0.9669 0.1196 0.034 Uiso 1 1 calc GR .
H68C H 0.8415 0.9067 0.1371 0.034 Uiso 1 1 calc GR .
C69 C 0.6752(11) 0.8374(7) 0.0815(7) 0.029(3) Uani 1 1 d . .
H69A H 0.7192 0.8051 0.0688 0.043 Uiso 1 1 calc GR .
H69B H 0.6745 0.8672 0.0468 0.043 Uiso 1 1 calc GR .
H69C H 0.6143 0.8090 0.0832 0.043 Uiso 1 1 calc GR .
C70 C 0.6039(8) 0.5994(6) 0.1200(7) 0.017(2) Uani 1 1 d . .
C71 C 0.5489(7) 0.5617(6) 0.1674(6) 0.013(2) Uani 1 1 d . .
C72 C 0.4703(8) 0.5984(6) 0.1832(6) 0.016(2) Uani 1 1 d . .
H72 H 0.4244 0.5866 0.2146 0.020 Uiso 1 1 calc R .
C73 C 0.4722(7) 0.6539(6) 0.1453(6) 0.016(2) Uani 1 1 d . .
C74 C 0.5584(8) 0.6565(6) 0.1088(6) 0.016(2) Uani 1 1 d . .
H74 H 0.5810 0.6907 0.0817 0.020 Uiso 1 1 calc R .
C75 C 0.6880(7) 0.5812(6) 0.0747(6) 0.013(2) Uani 1 1 d . .
C76 C 0.7751(8) 0.5816(7) 0.1203(7) 0.024(3) Uani 1 1 d . .
H76A H 0.7927 0.6288 0.1509 0.036 Uiso 1 1 calc GR .
H76B H 0.8252 0.5712 0.0897 0.036 Uiso 1 1 calc GR .
H76C H 0.7615 0.5450 0.1485 0.036 Uiso 1 1 calc GR .
C77 C 0.7164(9) 0.6384(7) 0.0282(7) 0.025(3) Uani 1 1 d . .
H77A H 0.6673 0.6347 -0.0064 0.037 Uiso 1 1 calc GR .
H77B H 0.7722 0.6294 0.0043 0.037 Uiso 1 1 calc GR .
H77C H 0.7271 0.6865 0.0577 0.037 Uiso 1 1 calc GR .
C78 C 0.6585(8) 0.5076(7) 0.0213(7) 0.022(2) Uani 1 1 d . .
H78A H 0.6457 0.4686 0.0468 0.032 Uiso 1 1 calc GR .
H78B H 0.7079 0.4992 -0.0106 0.032 Uiso 1 1 calc GR .
H78C H 0.6036 0.5094 -0.0053 0.032 Uiso 1 1 calc GR .
C79 C 0.5437(8) 0.4870(6) 0.1892(6) 0.017(2) Uani 1 1 d . .
C80 C 0.6349(9) 0.4565(7) 0.1925(7) 0.023(3) Uani 1 1 d . .
H80A H 0.6626 0.4518 0.1469 0.035 Uiso 1 1 calc GR .
H80B H 0.6214 0.4094 0.2051 0.035 Uiso 1 1 calc GR .
H80C H 0.6772 0.4894 0.2276 0.035 Uiso 1 1 calc GR .
C81 C 0.4776(9) 0.4304(7) 0.1328(7) 0.026(3) Uani 1 1 d . .
H81A H 0.4175 0.4444 0.1330 0.039 Uiso 1 1 calc GR .
H81B H 0.4717 0.3829 0.1441 0.039 Uiso 1 1 calc GR .
H81C H 0.5030 0.4290 0.0866 0.039 Uiso 1 1 calc GR .
C82 C 0.4997(8) 0.4874(7) 0.2617(7) 0.023(3) Uani 1 1 d . .
H82A H 0.5395 0.5210 0.2979 0.034 Uiso 1 1 calc GR .
H82B H 0.4918 0.4392 0.2716 0.034 Uiso 1 1 calc GR .
H82C H 0.4401 0.5023 0.2608 0.034 Uiso 1 1 calc GR .
C83 C 0.4006(8) 0.7026(6) 0.1421(7) 0.018(2) Uani 1 1 d . .
C84 C 0.3820(9) 0.7032(7) 0.0629(7) 0.024(3) Uani 1 1 d . .
H84A H 0.4379 0.7251 0.0436 0.035 Uiso 1 1 calc GR .
H84B H 0.3338 0.7311 0.0592 0.035 Uiso 1 1 calc GR .
H84C H 0.3627 0.6540 0.0368 0.035 Uiso 1 1 calc GR .
C85 C 0.3091(8) 0.6709(7) 0.1718(7) 0.019(2) Uani 1 1 d . .
H85A H 0.2850 0.6236 0.1432 0.028 Uiso 1 1 calc GR .
H85B H 0.2650 0.7028 0.1711 0.028 Uiso 1 1 calc GR .
H85C H 0.3199 0.6663 0.2198 0.028 Uiso 1 1 calc GR .
C86 C 0.4362(9) 0.7812(7) 0.1809(7) 0.024(3) Uani 1 1 d . .
H86A H 0.4394 0.7833 0.2312 0.036 Uiso 1 1 calc GR .
H86B H 0.3945 0.8122 0.1708 0.036 Uiso 1 1 calc GR .
H86C H 0.4970 0.7977 0.1651 0.036 Uiso 1 1 calc GR .
C87 C 0.4199(7) 0.7365(6) 0.4581(6) 0.014(2) Uani 1 1 d . .
C88 C 0.3859(7) 0.8047(6) 0.4736(6) 0.012(2) Uani 1 1 d . .
C89 C 0.4137(7) 0.8521(6) 0.5368(6) 0.015(2) Uani 1 1 d . .
H89 H 0.3930 0.8967 0.5460 0.018 Uiso 1 1 calc R .
C90 C 0.4708(8) 0.8376(6) 0.5881(6) 0.014(2) Uani 1 1 d . .
C91 C 0.4930(7) 0.7681(6) 0.5767(6) 0.011(2) Uani 1 1 d . .
H91 H 0.5265 0.7559 0.6123 0.013 Uiso 1 1 calc R .
C92 C 0.4676(7) 0.7155(6) 0.5148(6) 0.013(2) Uani 1 1 d . .
C93 C 0.3182(8) 0.8260(7) 0.4243(7) 0.020(2) Uani 1 1 d . .
C94 C 0.3739(9) 0.8742(8) 0.3773(8) 0.032(3) Uani 1 1 d . .
H94A H 0.4132 0.9151 0.4070 0.048 Uiso 1 1 calc GR .
H94B H 0.3315 0.8917 0.3495 0.048 Uiso 1 1 calc GR .
H94C H 0.4116 0.8458 0.3462 0.048 Uiso 1 1 calc GR .
C95 C 0.2506(10) 0.8715(8) 0.4677(7) 0.030(3) Uani 1 1 d . .
H95A H 0.2225 0.8464 0.5030 0.045 Uiso 1 1 calc GR .
H95B H 0.2029 0.8779 0.4362 0.045 Uiso 1 1 calc GR .
H95C H 0.2845 0.9185 0.4905 0.045 Uiso 1 1 calc GR .
C96 C 0.2549(8) 0.7608(7) 0.3774(7) 0.022(3) Uani 1 1 d . .
H96A H 0.2909 0.7364 0.3414 0.033 Uiso 1 1 calc GR .
H96B H 0.2064 0.7778 0.3553 0.033 Uiso 1 1 calc GR .
H96C H 0.2278 0.7273 0.4061 0.033 Uiso 1 1 calc GR .
C97 C 0.5094(8) 0.8920(6) 0.6556(6) 0.013(2) Uani 1 1 d . .
C98 C 0.4688(9) 0.9631(7) 0.6624(6) 0.022(3) Uani 1 1 d . .
H98A H 0.4840 0.9840 0.6215 0.033 Uiso 1 1 calc GR .
H98B H 0.4948 0.9973 0.7045 0.033 Uiso 1 1 calc GR .
H98C H 0.4024 0.9522 0.6655 0.033 Uiso 1 1 calc GR .
C99 C 0.4801(8) 0.8602(7) 0.7220(6) 0.019(2) Uani 1 1 d . .
H99A H 0.4141 0.8429 0.7192 0.029 Uiso 1 1 calc GR .
H99B H 0.4960 0.8977 0.7641 0.029 Uiso 1 1 calc GR .
H99C H 0.5120 0.8204 0.7240 0.029 Uiso 1 1 calc GR .
C100 C 0.6155(7) 0.9108(7) 0.6550(6) 0.018(2) Uani 1 1 d . .
H10A H 0.6413 0.8671 0.6521 0.027 Uiso 1 1 calc GR .
H10B H 0.6384 0.9451 0.6979 0.027 Uiso 1 1 calc GR .
H10C H 0.6332 0.9319 0.6147 0.027 Uiso 1 1 calc GR .
C101 C 0.4864(8) 0.6374(6) 0.5107(6) 0.013(2) Uani 1 1 d . .
C102 C 0.3980(9) 0.5816(7) 0.4839(9) 0.031(3) Uani 1 1 d . .
H10D H 0.3526 0.5842 0.5200 0.046 Uiso 1 1 calc GR .
H10E H 0.4129 0.5333 0.4731 0.046 Uiso 1 1 calc GR .
H10F H 0.3733 0.5925 0.4418 0.046 Uiso 1 1 calc GR .
C103 C 0.5105(9) 0.6237(7) 0.5844(7) 0.022(3) Uani 1 1 d . .
H10G H 0.5681 0.6547 0.6028 0.033 Uiso 1 1 calc GR .
H10H H 0.5166 0.5735 0.5801 0.033 Uiso 1 1 calc GR .
H10I H 0.4618 0.6345 0.6163 0.033 Uiso 1 1 calc GR .
C104 C 0.5696(8) 0.6212(7) 0.4640(6) 0.019(2) Uani 1 1 d . .
H10J H 0.5583 0.6290 0.4172 0.029 Uiso 1 1 calc GR .
H10K H 0.5768 0.5714 0.4611 0.029 Uiso 1 1 calc GR .
H10L H 0.6253 0.6533 0.4847 0.029 Uiso 1 1 calc GR .
N5 N 0.5041(6) 0.7220(5) 0.3304(5) 0.0150(19) Uani 1 1 d . .
N6 N 0.6911(7) 0.6358(5) 0.3069(6) 0.019(2) Uani 1 1 d . .
N7 N 0.7202(7) 0.5922(5) 0.3333(5) 0.017(2) Uani 1 1 d . .
N8 N 0.7490(9) 0.5496(7) 0.3589(7) 0.033(3) Uani 1 1 d . U
P2 P 0.42143(19) 0.68230(16) 0.36622(15) 0.0161(6) Uani 1 1 d . .
Th2 Th 0.61714(2) 0.70753(2) 0.25010(2) 0.01009(11) Uani 1 1 d . .

loop_
_atom_site_aniso_label
_atom_site_aniso_U_11
_atom_site_aniso_U_22
_atom_site_aniso_U_33
_atom_site_aniso_U_23
_atom_site_aniso_U_13
_atom_site_aniso_U_12
C1 0.012(2) 0.012(2) 0.012(2) 0.0018(10) 0.0007(10) 0.0022(10)
C2 0.014(2) 0.014(2) 0.014(2) 0.0033(11) 0.0000(10) 0.0027(10)
C3 0.011(2) 0.012(2) 0.012(2) 0.0028(10) 0.0005(10) 0.0018(10)
C4 0.005(4) 0.023(6) 0.010(5) 0.004(4) 0.000(4) 0.000(4)
C5 0.020(5) 0.008(5) 0.015(5) 0.005(4) 0.000(4) 0.002(4)
C6 0.016(5) 0.022(6) 0.015(6) 0.009(4) -0.004(4) 0.003(4)
C7 0.007(4) 0.032(5) 0.051(6) 0.011(5) 0.006(4) 0.005(3)
C8 0.023(6) 0.021(6) 0.012(5) 0.006(4) 0.001(4) 0.007(5)
C9 0.007(4) 0.032(5) 0.051(6) 0.011(5) 0.006(4) 0.005(3)
C10 0.018(5) 0.017(5) 0.006(5) 0.003(4) 0.000(4) 0.007(4)
C11 0.023(6) 0.031(7) 0.010(5) 0.002(5) 0.000(5) 0.012(5)
C12 0.022(6) 0.022(6) 0.015(6) 0.010(5) 0.003(4) 0.009(5)
C13 0.028(6) 0.027(6) 0.013(6) 0.006(5) -0.005(5) 0.011(5)
C14 0.012(5) 0.012(5) 0.018(6) -0.001(4) 0.001(4) -0.007(4)
C15 0.016(6) 0.020(6) 0.022(6) 0.005(5) 0.000(5) -0.007(5)
C16 0.053(9) 0.021(6) 0.005(5) -0.001(4) 0.001(5) 0.000(6)
C17 0.033(7) 0.033(7) 0.026(7) 0.017(6) -0.001(6) 0.013(6)
C18 0.014(5) 0.012(5) 0.016(5) 0.005(4) 0.008(4) 0.007(4)
C19 0.012(5) 0.018(5) 0.006(5) 0.000(4) -0.002(4) -0.001(4)
C20 0.009(5) 0.020(5) 0.013(5) 0.008(4) 0.003(4) 0.002(4)
C21 0.017(5) 0.015(5) 0.012(5) 0.003(4) -0.005(4) 0.001(4)
C22 0.015(2) 0.015(2) 0.015(2) 0.0029(11) 0.0000(10) 0.0025(11)
C23 0.023(6) 0.019(6) 0.012(5) 0.002(4) 0.005(4) 0.008(5)
C24 0.019(6) 0.024(6) 0.022(6) 0.010(5) 0.004(5) 0.004(5)
C25 0.024(6) 0.023(6) 0.030(7) 0.012(5) 0.008(5) -0.002(5)
C26 0.030(7) 0.015(5) 0.021(6) 0.002(5) 0.004(5) 0.003(5)
C27 0.011(5) 0.014(5) 0.021(6) 0.003(4) 0.000(4) 0.003(4)
C28 0.011(5) 0.025(6) 0.015(6) 0.001(5) -0.002(4) 0.005(4)
C29 0.020(6) 0.023(6) 0.027(7) 0.001(5) -0.009(5) 0.008(5)
C30 0.014(5) 0.029(6) 0.016(6) -0.008(5) -0.008(4) 0.007(5)
C31 0.012(5) 0.019(6) 0.015(6) 0.003(4) 0.000(4) 0.000(4)
C32 0.013(5) 0.034(7) 0.019(6) 0.004(5) 0.003(5) 0.003(5)
C33 0.007(5) 0.040(7) 0.033(7) 0.012(6) -0.003(5) 0.008(5)
C34 0.026(7) 0.021(6) 0.030(7) -0.003(5) -0.012(5) 0.007(5)
C35 0.013(5) 0.013(5) 0.016(5) 0.006(4) -0.006(4) 0.006(4)
C36 0.012(2) 0.012(2) 0.012(2) 0.0027(11) -0.0001(10) 0.0022(10)
C37 0.014(5) 0.017(5) 0.018(6) 0.006(4) 0.000(4) 0.000(4)
C38 0.009(5) 0.017(5) 0.008(5) 0.003(4) -0.003(4) -0.002(4)
C39 0.006(4) 0.019(5) 0.012(5) 0.006(4) 0.002(4) 0.005(4)
C40 0.006(5) 0.023(6) 0.011(5) 0.004(4) 0.000(4) 0.002(4)
C41 0.013(5) 0.025(6) 0.020(6) 0.009(5) 0.003(4) -0.002(5)
C42 0.014(6) 0.040(8) 0.026(7) 0.002(6) 0.008(5) 0.004(5)
C43 0.027(6) 0.028(6) 0.020(6) 0.015(5) 0.009(5) 0.006(5)
C44 0.019(6) 0.030(7) 0.033(8) 0.006(6) 0.007(5) -0.001(5)
C45 0.012(2) 0.012(2) 0.012(2) 0.0025(11) 0.0004(10) 0.0027(10)
C46 0.023(6) 0.021(6) 0.018(6) 0.008(5) -0.001(5) 0.008(5)
C47 0.021(6) 0.025(6) 0.018(6) -0.002(5) 0.004(5) 0.000(5)
C48 0.021(6) 0.035(7) 0.011(5) 0.009(5) 0.003(4) 0.019(5)
C49 0.007(5) 0.016(5) 0.016(5) 0.007(4) -0.001(4) 0.004(4)
C50 0.018(6) 0.030(7) 0.021(6) 0.007(5) 0.002(5) -0.003(5)
C51 0.026(6) 0.011(5) 0.030(7) 0.010(5) 0.008(5) 0.006(5)
C52 0.022(6) 0.019(6) 0.020(6) 0.015(5) -0.005(5) 0.000(5)
N1 0.017(5) 0.027(5) 0.011(5) 0.006(4) -0.001(4) 0.008(4)
N2 0.014(2) 0.014(2) 0.014(2) 0.0035(10) 0.0012(10) 0.0018(10)
N3 0.021(5) 0.023(5) 0.017(5) 0.008(4) 0.000(4) 0.007(4)
N4 0.040(7) 0.032(6) 0.033(7) 0.015(5) 0.017(5) 0.003(5)
P1 0.0139(13) 0.0178(13) 0.0119(13) 0.0028(10) -0.0001(10) 0.0044(10)
Th1 0.00876(18) 0.01311(19) 0.00829(18) 0.00308(13) -0.00055(12) 0.00199(13)
C53 0.010(5) 0.015(5) 0.013(5) 0.002(4) -0.004(4) 0.003(4)
C54 0.004(4) 0.021(5) 0.013(5) 0.007(4) 0.000(4) -0.005(4)
C55 0.021(5) 0.016(5) 0.007(5) 0.005(4) -0.001(4) 0.004(4)
C56 0.011(2) 0.012(2) 0.011(2) 0.0028(10) 0.0007(10) 0.0018(10)
C57 0.016(5) 0.010(5) 0.022(6) 0.005(4) 0.002(4) -0.002(4)
C58 0.014(5) 0.018(5) 0.017(6) 0.007(4) 0.002(4) -0.001(4)
C59 0.023(6) 0.026(6) 0.020(6) 0.003(5) 0.002(5) 0.005(5)
C60 0.021(6) 0.027(6) 0.010(5) 0.005(5) -0.001(4) 0.003(5)
C61 0.030(7) 0.019(6) 0.016(6) 0.001(5) 0.004(5) -0.001(5)
C62 0.010(5) 0.030(6) 0.018(6) 0.005(5) -0.007(4) -0.001(5)
C63 0.022(6) 0.030(6) 0.016(6) 0.009(5) -0.008(5) 0.010(5)
C64 0.017(4) 0.013(4) 0.025(4) -0.005(3) -0.003(3) -0.005(3)
C65 0.017(4) 0.013(4) 0.025(4) -0.005(3) -0.003(3) -0.005(3)
C66 0.028(6) 0.017(5) 0.008(5) 0.003(4) -0.002(4) 0.008(5)
C67 0.020(6) 0.021(6) 0.022(6) 0.015(5) 0.001(5) 0.009(5)
C68 0.020(6) 0.033(7) 0.018(6) 0.015(5) -0.005(5) -0.001(5)
C69 0.048(8) 0.018(6) 0.019(6) 0.002(5) -0.002(6) 0.007(6)
C70 0.012(5) 0.011(5) 0.024(6) -0.001(4) -0.006(4) 0.001(4)
C71 0.005(4) 0.018(5) 0.018(6) 0.009(4) 0.001(4) 0.001(4)
C72 0.012(5) 0.027(6) 0.008(5) -0.001(4) 0.006(4) 0.004(4)
C73 0.006(5) 0.017(5) 0.024(6) 0.002(5) 0.000(4) 0.003(4)
C74 0.014(5) 0.017(5) 0.022(6) 0.008(5) 0.001(4) 0.007(4)
C75 0.011(5) 0.016(5) 0.009(5) -0.001(4) 0.005(4) 0.003(4)
C76 0.012(5) 0.026(6) 0.031(7) -0.003(5) -0.003(5) 0.005(5)
C77 0.028(7) 0.026(6) 0.021(6) 0.002(5) 0.008(5) 0.010(5)
C78 0.018(6) 0.022(6) 0.020(6) -0.004(5) -0.002(5) 0.003(5)
C79 0.015(5) 0.012(5) 0.024(6) 0.004(4) 0.001(5) 0.003(4)
C80 0.033(7) 0.019(6) 0.020(6) 0.008(5) -0.004(5) 0.006(5)
C81 0.027(7) 0.027(7) 0.022(7) 0.007(5) -0.005(5) -0.001(5)
C82 0.010(5) 0.030(7) 0.029(7) 0.010(5) 0.000(5) 0.004(5)
C83 0.017(5) 0.019(6) 0.021(6) 0.006(5) 0.000(5) 0.009(5)
C84 0.026(6) 0.032(7) 0.019(6) 0.010(5) -0.008(5) 0.016(5)
C85 0.012(5) 0.024(6) 0.022(6) 0.004(5) -0.003(4) 0.008(5)
C86 0.017(6) 0.025(6) 0.030(7) 0.007(5) -0.003(5) 0.003(5)
C87 0.008(5) 0.019(5) 0.014(5) 0.005(4) 0.002(4) -0.001(4)
C88 0.010(5) 0.014(5) 0.012(5) 0.004(4) 0.002(4) 0.001(4)
C89 0.005(4) 0.020(5) 0.024(6) 0.011(5) 0.003(4) 0.003(4)
C90 0.016(5) 0.016(5) 0.008(5) 0.001(4) 0.004(4) 0.002(4)
C91 0.010(5) 0.017(5) 0.010(5) 0.008(4) 0.001(4) 0.004(4)
C92 0.013(5) 0.013(5) 0.013(5) 0.005(4) 0.005(4) 0.002(4)
C93 0.014(5) 0.024(6) 0.024(6) 0.005(5) -0.001(5) 0.010(5)
C94 0.023(7) 0.038(8) 0.041(8) 0.023(7) -0.002(6) 0.007(6)
C95 0.030(7) 0.038(8) 0.025(7) 0.000(6) -0.006(6) 0.023(6)
C96 0.018(6) 0.026(6) 0.020(6) 0.000(5) -0.010(5) 0.003(5)
C97 0.016(5) 0.018(5) 0.006(5) 0.003(4) 0.002(4) 0.001(4)
C98 0.024(6) 0.031(7) 0.013(6) 0.000(5) -0.001(5) 0.015(5)
C99 0.019(6) 0.024(6) 0.012(5) 0.007(5) -0.006(4) -0.005(5)
C100 0.006(5) 0.034(7) 0.016(6) 0.013(5) 0.001(4) 0.001(4)
C101 0.015(5) 0.011(5) 0.014(5) 0.003(4) 0.001(4) 0.005(4)
C102 0.023(6) 0.017(6) 0.053(9) 0.013(6) -0.015(6) -0.003(5)
C103 0.027(6) 0.025(6) 0.021(6) 0.014(5) 0.007(5) 0.015(5)
C104 0.018(6) 0.029(6) 0.017(6) 0.014(5) 0.009(5) 0.012(5)
N5 0.014(4) 0.016(4) 0.014(5) 0.003(4) 0.008(4) 0.002(4)
N6 0.016(5) 0.019(5) 0.022(5) 0.007(4) -0.006(4) 0.002(4)
N7 0.017(5) 0.021(5) 0.013(5) 0.004(4) -0.005(4) 0.004(4)
N8 0.037(6) 0.034(5) 0.031(6) 0.007(5) -0.019(5) 0.016(5)
P2 0.0128(13) 0.0201(14) 0.0140(14) 0.0008(11) 0.0004(10) 0.0021(11)
Th2 0.00835(18) 0.01396(19) 0.00847(18) 0.00391(13) -0.00031(13) 0.00148(13)

loop_
_atom_type_symbol
_atom_type_description
_atom_type_scat_dispersion_real
_atom_type_scat_dispersion_imag
_atom_type_scat_source
C C 0.0181 0.0091 'International Tables Vol C Tables 4.2.6.8 and 6.1.1.4'
H H 0.0000 0.0000 'International Tables Vol C Tables 4.2.6.8 and 6.1.1.4'
N N 0.0311 0.0180 'International Tables Vol C Tables 4.2.6.8 and 6.1.1.4'
P P 0.2955 0.4335 'International Tables Vol C Tables 4.2.6.8 and 6.1.1.4'
Th Th -4.1491 12.3296 'International Tables Vol C Tables 4.2.6.8 and 6.1.1.4'

loop_
_geom_angle_atom_site_label_1
_geom_angle_atom_site_label_2
_geom_angle_atom_site_label_3
_geom_angle
C2 C1 C5 104.5(9)
C2 C1 C6 135.9(10)
C2 C1 Th1 73.3(6)
C5 C1 C6 117.7(9)
C5 C1 Th1 73.5(6)
C6 C1 Th1 128.9(7)
C1 C2 C3 109.0(10)
C1 C2 C10 131.2(10)
C1 C2 Th1 78.4(6)
C3 C2 C10 119.3(10)
C3 C2 Th1 74.2(6)
C10 C2 Th1 120.0(6)
C2 C3 H3 124.5
C2 C3 Th1 76.8(6)
C4 C3 C2 110.9(9)
C4 C3 H3 124.5
C4 C3 Th1 80.2(6)
Th1 C3 H3 110.6
C3 C4 C5 103.6(9)
C3 C4 C14 126.0(10)
C3 C4 Th1 71.6(6)
C5 C4 C14 126.6(9)
C5 C4 Th1 73.2(6)
C14 C4 Th1 136.1(7)
C1 C5 C4 111.7(10)
C1 C5 H5 124.1
C1 C5 Th1 77.7(6)
C4 C5 H5 124.1
C4 C5 Th1 78.1(6)
Th1 C5 H5 111.9
C1 C6 C9 115.2(10)
C7 C6 C1 106.1(9)
C7 C6 C9 107.9(10)
C8 C6 C1 115.7(9)
C8 C6 C7 108.6(10)
C8 C6 C9 103.1(10)
C6 C7 H7A 109.5
C6 C7 H7B 109.5
C6 C7 H7C 109.5
H7A C7 H7B 109.5
H7A C7 H7C 109.5
H7B C7 H7C 109.5
C6 C8 H8A 109.5
C6 C8 H8B 109.5
C6 C8 H8C 109.5
H8A C8 H8B 109.5
H8A C8 H8C 109.5
H8B C8 H8C 109.5
C6 C9 H9A 109.5
C6 C9 H9B 109.5
C6 C9 H9C 109.5
H9A C9 H9B 109.5
H9A C9 H9C 109.5
H9B C9 H9C 109.5
C11 C10 C2 109.7(9)
C11 C10 C12 110.9(9)
C11 C10 C13 106.1(10)
C12 C10 C2 113.7(9)
C13 C10 C2 111.1(9)
C13 C10 C12 104.9(9)
C10 C11 H11A 109.5
C10 C11 H11B 109.5
C10 C11 H11C 109.5
H11A C11 H11B 109.5
H11A C11 H11C 109.5
H11B C11 H11C 109.5
C10 C12 H12A 109.5
C10 C12 H12B 109.5
C10 C12 H12C 109.5
H12A C12 H12B 109.5
H12A C12 H12C 109.5
H12B C12 H12C 109.5
C10 C13 H13A 109.5
C10 C13 H13B 109.5
C10 C13 H13C 109.5
H13A C13 H13B 109.5
H13A C13 H13C 109.5
H13B C13 H13C 109.5
C4 C14 C15 111.4(10)
C4 C14 C16 114.9(9)
C4 C14 C17 106.3(9)
C15 C14 C17 107.2(10)
C16 C14 C15 108.1(10)
C16 C14 C17 108.6(11)
C14 C15 H15A 109.5
C14 C15 H15B 109.5
C14 C15 H15C 109.5
H15A C15 H15B 109.5
H15A C15 H15C 109.5
H15B C15 H15C 109.5
C14 C16 H16A 109.5
C14 C16 H16B 109.5
C14 C16 H16C 109.5
H16A C16 H16B 109.5
H16A C16 H16C 109.5
H16B C16 H16C 109.5
C14 C17 H17A 109.5
C14 C17 H17B 109.5
C14 C17 H17C 109.5
H17A C17 H17B 109.5
H17A C17 H17C 109.5
H17B C17 H17C 109.5
C19 C18 C23 135.5(10)
C19 C18 Th1 74.4(6)
C22 C18 C19 105.2(9)
C22 C18 C23 117.5(9)
C22 C18 Th1 71.7(6)
C23 C18 Th1 129.3(7)
C18 C19 C27 132.4(10)
C18 C19 Th1 76.6(6)
C20 C19 C18 107.2(9)
C20 C19 C27 119.9(10)
C20 C19 Th1 71.1(6)
C27 C19 Th1 123.8(7)
C19 C20 H20 124.6
C19 C20 Th1 79.8(6)
C21 C20 C19 110.8(10)
C21 C20 H20 124.6
C21 C20 Th1 75.7(6)
Th1 C20 H20 111.9
C20 C21 C31 126.7(10)
C20 C21 Th1 74.8(6)
C22 C21 C20 105.7(10)
C22 C21 C31 127.3(10)
C22 C21 Th1 76.7(7)
C31 C21 Th1 119.3(7)
C18 C22 H22 124.4
C18 C22 Th1 79.1(6)
C21 C22 C18 111.2(10)
C21 C22 H22 124.4
C21 C22 Th1 74.2(6)
Th1 C22 H22 114.1
C18 C23 C25 116.5(10)
C18 C23 C26 106.4(9)
C24 C23 C18 110.7(10)
C24 C23 C25 107.5(10)
C24 C23 C26 107.7(10)
C25 C23 C26 107.6(10)
C23 C24 H24A 109.5
C23 C24 H24B 109.5
C23 C24 H24C 109.5
H24A C24 H24B 109.5
H24A C24 H24C 109.5
H24B C24 H24C 109.5
C23 C25 H25A 109.5
C23 C25 H25B 109.5
C23 C25 H25C 109.5
H25A C25 H25B 109.5
H25A C25 H25C 109.5
H25B C25 H25C 109.5
C23 C26 H26A 109.5
C23 C26 H26B 109.5
C23 C26 H26C 109.5
H26A C26 H26B 109.5
H26A C26 H26C 109.5
H26B C26 H26C 109.5
C19 C27 C28 109.2(9)
C19 C27 C30 113.0(9)
C29 C27 C19 111.0(9)
C29 C27 C28 105.8(10)
C29 C27 C30 105.1(9)
C30 C27 C28 112.5(9)
C27 C28 H28A 109.5
C27 C28 H28B 109.5
C27 C28 H28C 109.5
H28A C28 H28B 109.5
H28A C28 H28C 109.5
H28B C28 H28C 109.5
C27 C29 H29A 109.5
C27 C29 H29B 109.5
C27 C29 H29C 109.5
H29A C29 H29B 109.5
H29A C29 H29C 109.5
H29B C29 H29C 109.5
C27 C30 H30A 109.5
C27 C30 H30B 109.5
C27 C30 H30C 109.5
H30A C30 H30B 109.5
H30A C30 H30C 109.5
H30B C30 H30C 109.5
C21 C31 C32 108.8(9)
C21 C31 C33 111.7(10)
C21 C31 C34 108.9(10)
C32 C31 C34 108.1(10)
C33 C31 C32 110.4(10)
C33 C31 C34 109.0(10)
C31 C32 H32A 109.5
C31 C32 H32B 109.5
C31 C32 H32C 109.5
H32A C32 H32B 109.5
H32A C32 H32C 109.5
H32B C32 H32C 109.5
C31 C33 H33A 109.5
C31 C33 H33B 109.5
C31 C33 H33C 109.5
H33A C33 H33B 109.5
H33A C33 H33C 109.5
H33B C33 H33C 109.5
C31 C34 H34A 109.5
C31 C34 H34B 109.5
C31 C34 H34C 109.5
H34A C34 H34B 109.5
H34A C34 H34C 109.5
H34B C34 H34C 109.5
C36 C35 P1 121.5(8)
C40 C35 C36 118.9(10)
C40 C35 P1 118.8(8)
C35 C36 C41 124.1(10)
C37 C36 C35 118.5(10)
C37 C36 C41 117.3(10)
C36 C37 H37 118.7
C38 C37 C36 122.6(11)
C38 C37 H37 118.7
C37 C38 C45 122.7(10)
C39 C38 C37 117.5(10)
C39 C38 C45 119.8(9)
C38 C39 H39 119.0
C38 C39 C40 122.0(10)
C40 C39 H39 119.0
C35 C40 C49 123.6(10)
C39 C40 C35 119.4(10)
C39 C40 C49 116.9(9)
C36 C41 C44 111.0(10)
C42 C41 C36 113.0(10)
C42 C41 C43 110.6(11)
C42 C41 C44 104.2(10)
C43 C41 C36 110.1(9)
C43 C41 C44 107.7(10)
C41 C42 H42A 109.5
C41 C42 H42B 109.5
C41 C42 H42C 109.5
H42A C42 H42B 109.5
H42A C42 H42C 109.5
H42B C42 H42C 109.5
C41 C43 H43A 109.5
C41 C43 H43B 109.5
C41 C43 H43C 109.5
H43A C43 H43B 109.5
H43A C43 H43C 109.5
H43B C43 H43C 109.5
C41 C44 H44A 109.5
C41 C44 H44B 109.5
C41 C44 H44C 109.5
H44A C44 H44B 109.5
H44A C44 H44C 109.5
H44B C44 H44C 109.5
C38 C45 C46 108.3(9)
C38 C45 C48 110.4(9)
C47 C45 C38 112.3(9)
C47 C45 C46 108.3(9)
C47 C45 C48 108.0(10)
C48 C45 C46 109.6(9)
C45 C46 H46A 109.5
C45 C46 H46B 109.5
C45 C46 H46C 109.5
H46A C46 H46B 109.5
H46A C46 H46C 109.5
H46B C46 H46C 109.5
C45 C47 H47A 109.5
C45 C47 H47B 109.5
C45 C47 H47C 109.5
H47A C47 H47B 109.5
H47A C47 H47C 109.5
H47B C47 H47C 109.5
C45 C48 H48A 109.5
C45 C48 H48B 109.5
C45 C48 H48C 109.5
H48A C48 H48B 109.5
H48A C48 H48C 109.5
H48B C48 H48C 109.5
C40 C49 C52 112.4(8)
C50 C49 C40 112.7(9)
C50 C49 C51 106.1(9)
C50 C49 C52 106.5(9)
C51 C49 C40 109.1(9)
C51 C49 C52 109.9(10)
C49 C50 H50A 109.5
C49 C50 H50B 109.5
C49 C50 H50C 109.5
H50A C50 H50B 109.5
H50A C50 H50C 109.5
H50B C50 H50C 109.5
C49 C51 H51A 109.5
C49 C51 H51B 109.5
C49 C51 H51C 109.5
H51A C51 H51B 109.5
H51A C51 H51C 109.5
H51B C51 H51C 109.5
C49 C52 H52A 109.5
C49 C52 H52B 109.5
C49 C52 H52C 109.5
H52A C52 H52B 109.5
H52A C52 H52C 109.5
H52B C52 H52C 109.5
P1 N1 Th1 144.9(6)
N3 N2 Th1 172.9(8)
N2 N3 N4 178.7(12)
N1 P1 C35 106.1(5)
C1 Th1 C4 48.0(3)
C2 Th1 C1 28.3(3)
C2 Th1 C4 47.4(3)
C2 Th1 C5 46.4(3)
C2 Th1 C18 164.5(3)
C2 Th1 C19 144.8(3)
C3 Th1 C1 47.3(3)
C3 Th1 C2 29.0(3)
C3 Th1 C4 28.2(3)
C3 Th1 C5 46.3(3)
C3 Th1 C18 160.2(3)
C3 Th1 C19 133.2(3)
C5 Th1 C1 28.8(3)
C5 Th1 C4 28.7(3)
C5 Th1 C18 125.4(3)
C5 Th1 C19 98.6(3)
C18 Th1 C1 137.3(3)
C18 Th1 C4 134.2(3)
C19 Th1 C1 118.9(3)
C19 Th1 C4 105.6(3)
C19 Th1 C18 29.0(3)
C20 Th1 C1 124.1(3)
C20 Th1 C2 136.9(3)
C20 Th1 C3 112.3(3)
C20 Th1 C4 89.5(3)
C20 Th1 C5 96.2(3)
C20 Th1 C18 48.0(3)
C20 Th1 C19 29.1(3)
C20 Th1 C21 29.5(3)
C20 Th1 C22 47.5(3)
C21 Th1 C1 149.4(3)
C21 Th1 C2 144.8(3)
C21 Th1 C3 116.0(3)
C21 Th1 C4 104.1(3)
C21 Th1 C5 120.8(3)
C21 Th1 C18 48.8(3)
C21 Th1 C19 48.7(3)
C21 Th1 C22 29.1(3)
C22 Th1 C1 165.9(3)
C22 Th1 C2 165.8(3)
C22 Th1 C3 142.5(3)
C22 Th1 C4 132.9(3)
C22 Th1 C5 143.1(3)
C22 Th1 C18 29.2(3)
C22 Th1 C19 47.6(3)
N1 Th1 C1 113.8(3)
N1 Th1 C2 88.0(3)
N1 Th1 C3 87.8(3)
N1 Th1 C4 113.5(3)
N1 Th1 C5 132.3(3)
N1 Th1 C18 102.2(3)
N1 Th1 C19 126.9(3)
N1 Th1 C20 116.4(3)
N1 Th1 C21 87.0(3)
N1 Th1 C22 79.4(3)
N1 Th1 N2 95.3(3)
N2 Th1 C1 77.3(3)
N2 Th1 C2 90.3(3)
N2 Th1 C3 119.2(3)
N2 Th1 C4 124.4(3)
N2 Th1 C5 97.4(3)
N2 Th1 C18 77.2(3)
N2 Th1 C19 90.7(3)
N2 Th1 C20 119.7(3)
N2 Th1 C21 124.9(3)
N2 Th1 C22 97.2(3)
C54 C53 C58 132.2(9)
C54 C53 Th2 76.8(6)
C57 C53 C54 106.5(9)
C57 C53 C58 120.7(9)
C57 C53 Th2 74.2(6)
C58 C53 Th2 120.7(7)
C53 C54 C62 133.4(10)
C53 C54 Th2 73.7(6)
C55 C54 C53 104.5(9)
C55 C54 C62 119.6(10)
C55 C54 Th2 74.2(6)
C62 C54 Th2 130.4(7)
C54 C55 H55 123.7
C54 C55 Th2 77.3(6)
C56 C55 C54 112.5(10)
C56 C55 H55 123.7
C56 C55 Th2 76.8(6)
Th2 C55 H55 113.8
C55 C56 C57 105.6(9)
C55 C56 C66 124.0(10)
C55 C56 Th2 75.2(6)
C57 C56 C66 124.9(9)
C57 C56 Th2 73.5(6)
C66 C56 Th2 137.2(7)
C53 C57 H57 124.6
C53 C57 Th2 77.0(6)
C56 C57 C53 110.8(10)
C56 C57 H57 124.6
C56 C57 Th2 78.1(6)
Th2 C57 H57 112.4
C53 C58 C61 109.4(9)
C59 C58 C53 109.5(9)
C59 C58 C60 107.1(10)
C59 C58 C61 106.3(10)
C60 C58 C53 113.1(9)
C60 C58 C61 111.3(10)
C58 C59 H59A 109.5
C58 C59 H59B 109.5
C58 C59 H59C 109.5
H59A C59 H59B 109.5
H59A C59 H59C 109.5
H59B C59 H59C 109.5
C58 C60 H60A 109.5
C58 C60 H60B 109.5
C58 C60 H60C 109.5
H60A C60 H60B 109.5
H60A C60 H60C 109.5
H60B C60 H60C 109.5
C58 C61 H61A 109.5
C58 C61 H61B 109.5
C58 C61 H61C 109.5
H61A C61 H61B 109.5
H61A C61 H61C 109.5
H61B C61 H61C 109.5
C54 C62 C63 117.5(10)
C54 C62 C64 107.0(10)
C54 C62 C65 112.7(10)
C63 C62 C64 106.7(10)
C65 C62 C63 106.0(10)
C65 C62 C64 106.2(9)
C62 C63 H63A 109.5
C62 C63 H63B 109.5
C62 C63 H63C 109.5
H63A C63 H63B 109.5
H63A C63 H63C 109.5
H63B C63 H63C 109.5
C62 C64 H64A 109.5
C62 C64 H64B 109.5
C62 C64 H64C 109.5
H64A C64 H64B 109.5
H64A C64 H64C 109.5
H64B C64 H64C 109.5
C62 C65 H65A 109.5
C62 C65 H65B 109.5
C62 C65 H65C 109.5
H65A C65 H65B 109.5
H65A C65 H65C 109.5
H65B C65 H65C 109.5
C56 C66 C67 110.2(9)
C68 C66 C56 108.5(9)
C68 C66 C67 107.1(10)
C68 C66 C69 110.6(10)
C69 C66 C56 114.0(9)
C69 C66 C67 106.1(10)
C66 C67 H67A 109.5
C66 C67 H67B 109.5
C66 C67 H67C 109.5
H67A C67 H67B 109.5
H67A C67 H67C 109.5
H67B C67 H67C 109.5
C66 C68 H68A 109.5
C66 C68 H68B 109.5
C66 C68 H68C 109.5
H68A C68 H68B 109.5
H68A C68 H68C 109.5
H68B C68 H68C 109.5
C66 C69 H69A 109.5
C66 C69 H69B 109.5
C66 C69 H69C 109.5
H69A C69 H69B 109.5
H69A C69 H69C 109.5
H69B C69 H69C 109.5
C71 C70 C75 132.1(10)
C71 C70 Th2 76.7(7)
C74 C70 C71 107.3(10)
C74 C70 C75 119.8(10)
C74 C70 Th2 71.5(7)
C75 C70 Th2 124.5(7)
C70 C71 C72 106.0(9)
C70 C71 C79 135.3(10)
C70 C71 Th2 74.6(6)
C72 C71 C79 117.0(9)
C72 C71 Th2 71.9(6)
C79 C71 Th2 128.9(7)
C71 C72 H72 124.5
C71 C72 Th2 78.9(6)
C73 C72 C71 111.0(10)
C73 C72 H72 124.5
C73 C72 Th2 76.2(7)
Th2 C72 H72 112.4
C72 C73 C74 105.2(9)
C72 C73 C83 128.7(10)
C72 C73 Th2 75.2(7)
C74 C73 C83 126.0(10)
C74 C73 Th2 73.1(6)
C83 C73 Th2 116.5(7)
C70 C74 C73 110.1(10)
C70 C74 H74 124.9
C70 C74 Th2 79.5(7)
C73 C74 H74 124.9
C73 C74 Th2 77.1(7)
Th2 C74 H74 110.7
C76 C75 C70 113.0(9)
C76 C75 C77 106.6(10)
C76 C75 C78 112.2(9)
C77 C75 C70 110.4(9)
C77 C75 C78 105.0(9)
C78 C75 C70 109.4(9)
C75 C76 H76A 109.5
C75 C76 H76B 109.5
C75 C76 H76C 109.5
H76A C76 H76B 109.5
H76A C76 H76C 109.5
H76B C76 H76C 109.5
C75 C77 H77A 109.5
C75 C77 H77B 109.5
C75 C77 H77C 109.5
H77A C77 H77B 109.5
H77A C77 H77C 109.5
H77B C77 H77C 109.5
C75 C78 H78A 109.5
C75 C78 H78B 109.5
C75 C78 H78C 109.5
H78A C78 H78B 109.5
H78A C78 H78C 109.5
H78B C78 H78C 109.5
C71 C79 C81 106.1(9)
C80 C79 C71 118.2(10)
C80 C79 C81 106.7(10)
C82 C79 C71 111.4(9)
C82 C79 C80 106.5(10)
C82 C79 C81 107.3(10)
C79 C80 H80A 109.5
C79 C80 H80B 109.5
C79 C80 H80C 109.5
H80A C80 H80B 109.5
H80A C80 H80C 109.5
H80B C80 H80C 109.5
C79 C81 H81A 109.5
C79 C81 H81B 109.5
C79 C81 H81C 109.5
H81A C81 H81B 109.5
H81A C81 H81C 109.5
H81B C81 H81C 109.5
C79 C82 H82A 109.5
C79 C82 H82B 109.5
C79 C82 H82C 109.5
H82A C82 H82B 109.5
H82A C82 H82C 109.5
H82B C82 H82C 109.5
C73 C83 C84 107.9(10)
C73 C83 C85 110.0(9)
C73 C83 C86 111.6(10)
C85 C83 C84 107.9(10)
C86 C83 C84 107.9(10)
C86 C83 C85 111.4(10)
C83 C84 H84A 109.5
C83 C84 H84B 109.5
C83 C84 H84C 109.5
H84A C84 H84B 109.5
H84A C84 H84C 109.5
H84B C84 H84C 109.5
C83 C85 H85A 109.5
C83 C85 H85B 109.5
C83 C85 H85C 109.5
H85A C85 H85B 109.5
H85A C85 H85C 109.5
H85B C85 H85C 109.5
C83 C86 H86A 109.5
C83 C86 H86B 109.5
C83 C86 H86C 109.5
H86A C86 H86B 109.5
H86A C86 H86C 109.5
H86B C86 H86C 109.5
C88 C87 C92 118.3(10)
C88 C87 P2 122.4(8)
C92 C87 P2 118.6(8)
C87 C88 C93 123.4(10)
C89 C88 C87 118.3(10)
C89 C88 C93 118.2(10)
C88 C89 H89 118.0
C88 C89 C90 124.0(10)
C90 C89 H89 118.0
C89 C90 C97 124.8(10)
C91 C90 C89 117.0(10)
C91 C90 C97 118.2(10)
C90 C91 H91 118.3
C90 C91 C92 123.4(10)
C92 C91 H91 118.3
C87 C92 C101 123.0(10)
C91 C92 C87 117.7(9)
C91 C92 C101 119.2(9)
C88 C93 C94 109.1(10)
C88 C93 C95 111.0(10)
C88 C93 C96 114.2(10)
C94 C93 C95 107.5(11)
C96 C93 C94 109.9(11)
C96 C93 C95 104.9(10)
C93 C94 H94A 109.5
C93 C94 H94B 109.5
C93 C94 H94C 109.5
H94A C94 H94B 109.5
H94A C94 H94C 109.5
H94B C94 H94C 109.5
C93 C95 H95A 109.5
C93 C95 H95B 109.5
C93 C95 H95C 109.5
H95A C95 H95B 109.5
H95A C95 H95C 109.5
H95B C95 H95C 109.5
C93 C96 H96A 109.5
C93 C96 H96B 109.5
C93 C96 H96C 109.5
H96A C96 H96B 109.5
H96A C96 H96C 109.5
H96B C96 H96C 109.5
C90 C97 C98 110.3(9)
C90 C97 C99 110.4(9)
C90 C97 C100 110.7(9)
C98 C97 C99 106.7(9)
C100 C97 C98 108.9(10)
C100 C97 C99 109.7(9)
C97 C98 H98A 109.5
C97 C98 H98B 109.5
C97 C98 H98C 109.5
H98A C98 H98B 109.5
H98A C98 H98C 109.5
H98B C98 H98C 109.5
C97 C99 H99A 109.5
C97 C99 H99B 109.5
C97 C99 H99C 109.5
H99A C99 H99B 109.5
H99A C99 H99C 109.5
H99B C99 H99C 109.5
C97 C100 H10A 109.5
C97 C100 H10B 109.5
C97 C100 H10C 109.5
H10A C100 H10B 109.5
H10A C100 H10C 109.5
H10B C100 H10C 109.5
C92 C101 C103 112.2(9)
C92 C101 C104 112.4(9)
C102 C101 C92 109.9(9)
C102 C101 C103 105.3(10)
C102 C101 C104 111.0(10)
C103 C101 C104 105.9(9)
C101 C102 H10D 109.5
C101 C102 H10E 109.5
C101 C102 H10F 109.5
H10D C102 H10E 109.5
H10D C102 H10F 109.5
H10E C102 H10F 109.5
C101 C103 H10G 109.5
C101 C103 H10H 109.5
C101 C103 H10I 109.5
H10G C103 H10H 109.5
H10G C103 H10I 109.5
H10H C103 H10I 109.5
C101 C104 H10J 109.5
C101 C104 H10K 109.5
C101 C104 H10L 109.5
H10J C104 H10K 109.5
H10J C104 H10L 109.5
H10K C104 H10L 109.5
P2 N5 Th2 145.2(6)
N7 N6 Th2 172.0(9)
N8 N7 N6 179.7(14)
N5 P2 C87 106.3(5)
C53 Th2 C54 29.5(3)
C53 Th2 C55 47.0(3)
C53 Th2 C56 47.7(3)
C53 Th2 C71 165.7(3)
C55 Th2 C54 28.5(3)
C55 Th2 C56 28.0(3)
C55 Th2 C71 125.8(3)
C56 Th2 C54 47.7(3)
C57 Th2 C53 28.9(3)
C57 Th2 C54 47.6(3)
C57 Th2 C55 46.1(3)
C57 Th2 C56 28.5(3)
C57 Th2 C70 133.6(3)
C57 Th2 C71 160.0(3)
C70 Th2 C53 145.8(3)
C70 Th2 C54 118.6(3)
C70 Th2 C55 99.1(3)
C70 Th2 C56 105.8(3)
C70 Th2 C71 28.7(3)
C71 Th2 C54 137.3(3)
C71 Th2 C56 134.1(3)
C72 Th2 C53 164.6(3)
C72 Th2 C54 165.8(3)
C72 Th2 C55 143.1(3)
C72 Th2 C56 132.7(3)
C72 Th2 C57 141.8(3)
C72 Th2 C70 47.6(3)
C72 Th2 C71 29.2(3)
C72 Th2 C73 28.6(3)
C73 Th2 C53 144.6(3)
C73 Th2 C54 149.1(3)
C73 Th2 C55 120.6(3)
C73 Th2 C56 104.3(3)
C73 Th2 C57 116.0(3)
C73 Th2 C70 48.5(3)
C73 Th2 C71 48.1(3)
C74 Th2 C53 137.2(3)
C74 Th2 C54 123.3(3)
C74 Th2 C55 95.9(3)
C74 Th2 C56 89.5(3)
C74 Th2 C57 112.4(3)
C74 Th2 C70 28.9(3)
C74 Th2 C71 47.6(3)
C74 Th2 C72 47.5(3)
C74 Th2 C73 29.8(3)
N5 Th2 C53 87.3(3)
N5 Th2 C54 114.5(3)
N5 Th2 C55 132.2(3)
N5 Th2 C56 113.8(3)
N5 Th2 C57 87.8(3)
N5 Th2 C70 126.6(3)
N5 Th2 C71 101.8(3)
N5 Th2 C72 79.0(3)
N5 Th2 C73 86.9(3)
N5 Th2 C74 116.6(3)
N5 Th2 N6 95.9(4)
N6 Th2 C53 90.3(3)
N6 Th2 C54 76.9(3)
N6 Th2 C55 97.2(3)
N6 Th2 C56 123.6(3)
N6 Th2 C57 119.0(3)
N6 Th2 C70 90.4(3)
N6 Th2 C71 77.9(3)
N6 Th2 C72 98.1(3)
N6 Th2 C73 125.0(3)
N6 Th2 C74 119.3(3)

loop_
_geom_bond_atom_site_label_1
_geom_bond_atom_site_label_2
_geom_bond_distance
C1 C2 1.417(15)
C1 C5 1.444(15)
C1 C6 1.546(15)
C1 Th1 2.931(10)
C2 C3 1.425(15)
C2 C10 1.568(15)
C2 Th1 2.866(11)
C3 H3 0.9300
C3 C4 1.411(15)
C3 Th1 2.832(10)
C4 C5 1.444(15)
C4 C14 1.529(15)
C4 Th1 2.941(11)
C5 H5 0.9300
C5 Th1 2.876(10)
C6 C7 1.545(16)
C6 C8 1.539(15)
C6 C9 1.595(18)
C7 H7A 0.9600
C7 H7B 0.9600
C7 H7C 0.9600
C8 H8A 0.9600
C8 H8B 0.9600
C8 H8C 0.9600
C9 H9A 0.9600
C9 H9B 0.9600
C9 H9C 0.9600
C10 C11 1.527(15)
C10 C12 1.533(15)
C10 C13 1.531(17)
C11 H11A 0.9600
C11 H11B 0.9600
C11 H11C 0.9600
C12 H12A 0.9600
C12 H12B 0.9600
C12 H12C 0.9600
C13 H13A 0.9600
C13 H13B 0.9600
C13 H13C 0.9600
C14 C15 1.530(15)
C14 C16 1.529(15)
C14 C17 1.551(16)
C15 H15A 0.9600
C15 H15B 0.9600
C15 H15C 0.9600
C16 H16A 0.9600
C16 H16B 0.9600
C16 H16C 0.9600
C17 H17A 0.9600
C17 H17B 0.9600
C17 H17C 0.9600
C18 C19 1.450(15)
C18 C22 1.446(15)
C18 C23 1.538(15)
C18 Th1 2.912(10)
C19 C20 1.425(15)
C19 C27 1.537(15)
C19 Th1 2.884(10)
C20 H20 0.9300
C20 C21 1.414(15)
C20 Th1 2.772(11)
C21 C22 1.408(15)
C21 C31 1.516(15)
C21 Th1 2.783(11)
C22 H22 0.9300
C22 Th1 2.815(11)
C23 C24 1.533(16)
C23 C25 1.545(17)
C23 C26 1.553(15)
C24 H24A 0.9600
C24 H24B 0.9600
C24 H24C 0.9600
C25 H25A 0.9600
C25 H25B 0.9600
C25 H25C 0.9600
C26 H26A 0.9600
C26 H26B 0.9600
C26 H26C 0.9600
C27 C28 1.546(15)
C27 C29 1.530(17)
C27 C30 1.540(16)
C28 H28A 0.9600
C28 H28B 0.9600
C28 H28C 0.9600
C29 H29A 0.9600
C29 H29B 0.9600
C29 H29C 0.9600
C30 H30A 0.9600
C30 H30B 0.9600
C30 H30C 0.9600
C31 C32 1.523(16)
C31 C33 1.519(15)
C31 C34 1.535(16)
C32 H32A 0.9600
C32 H32B 0.9600
C32 H32C 0.9600
C33 H33A 0.9600
C33 H33B 0.9600
C33 H33C 0.9600
C34 H34A 0.9600
C34 H34B 0.9600
C34 H34C 0.9600
C35 C36 1.419(15)
C35 C40 1.409(16)
C35 P1 1.886(12)
C36 C37 1.395(15)
C36 C41 1.558(15)
C37 H37 0.9300
C37 C38 1.390(15)
C38 C39 1.389(15)
C38 C45 1.528(14)
C39 H39 0.9300
C39 C40 1.395(15)
C40 C49 1.556(15)
C41 C42 1.525(17)
C41 C43 1.532(16)
C41 C44 1.559(17)
C42 H42A 0.9600
C42 H42B 0.9600
C42 H42C 0.9600
C43 H43A 0.9600
C43 H43B 0.9600
C43 H43C 0.9600
C44 H44A 0.9600
C44 H44B 0.9600
C44 H44C 0.9600
C45 C46 1.561(15)
C45 C47 1.520(16)
C45 C48 1.535(15)
C46 H46A 0.9600
C46 H46B 0.9600
C46 H46C 0.9600
C47 H47A 0.9600
C47 H47B 0.9600
C47 H47C 0.9600
C48 H48A 0.9600
C48 H48B 0.9600
C48 H48C 0.9600
C49 C50 1.539(16)
C49 C51 1.543(14)
C49 C52 1.558(15)
C50 H50A 0.9600
C50 H50B 0.9600
C50 H50C 0.9600
C51 H51A 0.9600
C51 H51B 0.9600
C51 H51C 0.9600
C52 H52A 0.9600
C52 H52B 0.9600
C52 H52C 0.9600
N1 P1 1.555(9)
N1 Th1 2.273(9)
N2 N3 1.174(14)
N2 Th1 2.306(9)
N3 N4 1.177(15)
C53 C54 1.484(15)
C53 C57 1.434(15)
C53 C58 1.541(16)
C53 Th2 2.892(11)
C54 C55 1.435(15)
C54 C62 1.518(15)
C54 Th2 2.934(10)
C55 H55 0.9300
C55 C56 1.406(15)
C55 Th2 2.894(11)
C56 C57 1.419(15)
C56 C66 1.553(15)
C56 Th2 2.914(10)
C57 H57 0.9300
C57 Th2 2.855(11)
C58 C59 1.523(16)
C58 C60 1.533(15)
C58 C61 1.553(16)
C59 H59A 0.9600
C59 H59B 0.9600
C59 H59C 0.9600
C60 H60A 0.9600
C60 H60B 0.9600
C60 H60C 0.9600
C61 H61A 0.9600
C61 H61B 0.9600
C61 H61C 0.9600
C62 C63 1.531(16)
C62 C64 1.550(16)
C62 C65 1.520(16)
C63 H63A 0.9600
C63 H63B 0.9600
C63 H63C 0.9600
C64 H64A 0.9600
C64 H64B 0.9600
C64 H64C 0.9600
C65 H65A 0.9600
C65 H65B 0.9600
C65 H65C 0.9600
C66 C67 1.564(15)
C66 C68 1.498(17)
C66 C69 1.536(16)
C67 H67A 0.9600
C67 H67B 0.9600
C67 H67C 0.9600
C68 H68A 0.9600
C68 H68B 0.9600
C68 H68C 0.9600
C69 H69A 0.9600
C69 H69B 0.9600
C69 H69C 0.9600
C70 C71 1.432(16)
C70 C74 1.416(15)
C70 C75 1.553(15)
C70 Th2 2.877(11)
C71 C72 1.444(15)
C71 C79 1.548(15)
C71 Th2 2.905(11)
C72 H72 0.9300
C72 C73 1.394(17)
C72 Th2 2.815(11)
C73 C74 1.441(15)
C73 C83 1.517(14)
C73 Th2 2.828(11)
C74 H74 0.9300
C74 Th2 2.775(12)
C75 C76 1.541(15)
C75 C77 1.547(16)
C75 C78 1.548(15)
C76 H76A 0.9600
C76 H76B 0.9600
C76 H76C 0.9600
C77 H77A 0.9600
C77 H77B 0.9600
C77 H77C 0.9600
C78 H78A 0.9600
C78 H78B 0.9600
C78 H78C 0.9600
C79 C80 1.547(16)
C79 C81 1.558(17)
C79 C82 1.533(17)
C80 H80A 0.9600
C80 H80B 0.9600
C80 H80C 0.9600
C81 H81A 0.9600
C81 H81B 0.9600
C81 H81C 0.9600
C82 H82A 0.9600
C82 H82B 0.9600
C82 H82C 0.9600
C83 C84 1.550(16)
C83 C85 1.528(16)
C83 C86 1.528(17)
C84 H84A 0.9600
C84 H84B 0.9600
C84 H84C 0.9600
C85 H85A 0.9600
C85 H85B 0.9600
C85 H85C 0.9600
C86 H86A 0.9600
C86 H86B 0.9600
C86 H86C 0.9600
C87 C88 1.440(15)
C87 C92 1.449(15)
C87 P2 1.857(12)
C88 C89 1.371(16)
C88 C93 1.526(15)
C89 H89 0.9300
C89 C90 1.390(16)
C90 C91 1.386(15)
C90 C97 1.524(15)
C91 H91 0.9300
C91 C92 1.393(15)
C92 C101 1.539(14)
C93 C94 1.549(18)
C93 C95 1.555(16)
C93 C96 1.532(17)
C94 H94A 0.9600
C94 H94B 0.9600
C94 H94C 0.9600
C95 H95A 0.9600
C95 H95B 0.9600
C95 H95C 0.9600
C96 H96A 0.9600
C96 H96B 0.9600
C96 H96C 0.9600
C97 C98 1.548(15)
C97 C99 1.549(15)
C97 C100 1.529(15)
C98 H98A 0.9600
C98 H98B 0.9600
C98 H98C 0.9600
C99 H99A 0.9600
C99 H99B 0.9600
C99 H99C 0.9600
C100 H10A 0.9600
C100 H10B 0.9600
C100 H10C 0.9600
C101 C102 1.535(16)
C101 C103 1.543(15)
C101 C104 1.547(15)
C102 H10D 0.9600
C102 H10E 0.9600
C102 H10F 0.9600
C103 H10G 0.9600
C103 H10H 0.9600
C103 H10I 0.9600
C104 H10J 0.9600
C104 H10K 0.9600
C104 H10L 0.9600
N5 P2 1.547(9)
N5 Th2 2.274(9)
N6 N7 1.190(14)
N6 Th2 2.306(9)
N7 N8 1.163(15)

loop_
_smtbx_masks_void_nr
_smtbx_masks_void_average_x
_smtbx_masks_void_average_y
_smtbx_masks_void_average_z
_smtbx_masks_void_volume
_smtbx_masks_void_count_electrons
1 0.000 0.000 0.500 40.1 0.0
2 0.100 0.266 0.911 8.6 0.8
3 0.129 0.687 0.242 9.7 12.6
4 0.253 0.959 0.629 9.3 0.0
5 0.500 0.000 0.000 102.0 0.0
6 0.300 0.255 0.411 8.8 1.1
7 0.453 0.693 0.745 9.2 12.3
8 0.500 0.000 0.500 8.2 0.2
9 0.547 0.307 0.255 9.2 11.7
10 0.700 0.745 0.589 8.8 0.0
11 0.747 0.041 0.371 9.3 0.0
12 0.871 0.313 0.758 9.7 12.9
13 0.900 0.734 0.089 8.6 1.3
